data_1544258
loop_
_publ_author_name
'Li, H.'
'Aquino, A. J. A.'
'Cordes, D. B.'
'Hase, W. L.'
'Krempner, C.'

_publ_section_title
;
 Electronic nature of zwitterionic alkali metal methanides, silanides and
 germanides - a combined experimental and computational approach.
;
_journal_issue 2
_journal_name_full 'Chemical science'
_journal_page_first 1316
_journal_page_last 1328
_journal_paper_doi 10.1039/c6sc02390h
_journal_volume 8
_journal_year 2017
_chemical_formula_moiety 'C16 H39 Li O6 Si3'
_chemical_formula_sum 'C16 H39 Li O6 Si3'
_chemical_formula_weight 418.68
_chemical_name_systematic
; 
 ? 
;
_space_group_IT_number 9
_symmetry_cell_setting monoclinic
_symmetry_space_group_name_Hall 'C -2yc'
_symmetry_space_group_name_H-M 'C 1 c 1'
_atom_sites_solution_hydrogens geom
_atom_sites_solution_primary direct
_atom_sites_solution_secondary difmap
_audit_creation_method SHELXL-97
_audit_update_record
;
2014-05-01 deposited with the CCDC.
2016-10-07 downloaded from the CCDC.
;
_cell_angle_alpha 90.00
_cell_angle_beta 90.873(6)
_cell_angle_gamma 90.00
_cell_formula_units_Z 4
_cell_length_a 9.531(5)
_cell_length_b 17.403(8)
_cell_length_c 15.039(7)
_cell_measurement_reflns_used 1997
_cell_measurement_temperature 150(2)
_cell_measurement_theta_max 17.97
_cell_measurement_theta_min 2.34
_cell_volume 2494(2)
_computing_cell_refinement 'Bruker SAINT'
_computing_data_collection 'Bruker APEX2'
_computing_data_reduction 'Bruker SAINT'
_computing_molecular_graphics 'Bruker SHELXTL'
_computing_publication_material 'Bruker SHELXTL'
_computing_structure_refinement 'SHELXL-97 (Sheldrick, 2008)'
_computing_structure_solution 'SHELXS-97 (Sheldrick, 2008)'
_diffrn_ambient_temperature 150(2)
_diffrn_measured_fraction_theta_full 1.000
_diffrn_measured_fraction_theta_max 0.991
_diffrn_measurement_device_type 'Bruker SMART APEX-II CCD'
_diffrn_measurement_method '\w scans'
_diffrn_radiation_monochromator graphite
_diffrn_radiation_source 'fine-focus sealed tube'
_diffrn_radiation_type MoK\a
_diffrn_radiation_wavelength 0.71073
_diffrn_reflns_av_R_equivalents 0.1480
_diffrn_reflns_av_sigmaI/netI 0.2370
_diffrn_reflns_limit_h_max 12
_diffrn_reflns_limit_h_min -12
_diffrn_reflns_limit_k_max 22
_diffrn_reflns_limit_k_min -22
_diffrn_reflns_limit_l_max 19
_diffrn_reflns_limit_l_min -19
_diffrn_reflns_number 14494
_diffrn_reflns_theta_full 25.00
_diffrn_reflns_theta_max 27.78
_diffrn_reflns_theta_min 2.34
_exptl_absorpt_coefficient_mu 0.214
_exptl_absorpt_correction_T_max 0.9831
_exptl_absorpt_correction_T_min 0.9444
_exptl_absorpt_correction_type multi-scan
_exptl_absorpt_process_details 'Bruker SADABS'
_exptl_crystal_colour colourless
_exptl_crystal_density_diffrn 1.115
_exptl_crystal_density_method 'not measured'
_exptl_crystal_description chunk
_exptl_crystal_F_000 912
_exptl_crystal_size_max 0.27
_exptl_crystal_size_mid 0.20
_exptl_crystal_size_min 0.08
_refine_diff_density_max 0.327
_refine_diff_density_min -0.293
_refine_diff_density_rms 0.069
_refine_ls_extinction_method none
_refine_ls_goodness_of_fit_ref 0.949
_refine_ls_hydrogen_treatment constr
_refine_ls_matrix_type full
_refine_ls_number_parameters 244
_refine_ls_number_reflns 5737
_refine_ls_number_restraints 2
_refine_ls_restrained_S_all 0.949
_refine_ls_R_factor_all 0.2205
_refine_ls_R_factor_gt 0.0762
_refine_ls_shift/su_max 0.000
_refine_ls_shift/su_mean 0.000
_refine_ls_structure_factor_coef Fsqd
_refine_ls_weighting_details 'calc w=1/[\s^2^(Fo^2^)+(0.0424P)^2^+0.0000P] where P=(Fo^2^+2Fc^2^)/3'
_refine_ls_weighting_scheme calc
_refine_ls_wR_factor_gt 0.1172
_refine_ls_wR_factor_ref 0.1585
_reflns_number_gt 2346
_reflns_number_total 5737
_reflns_threshold_expression >2sigma(I)
_cod_data_source_file c6sc02390h2.cif
_cod_data_source_block Li-1
_cod_depositor_comments
;
The following automatic conversions were performed:

'_symmetry_cell_setting' value 'Monoclinic' changed to 'monoclinic'
according to
/usr/data/users/saulius/crontab/automatic-downloads/rss-feeds/RSC/lib/dictionaries/cif_core.dic
dictionary named 'cif_core.dic' version 2.4.2 from 2011-04-26.

Automatic conversion script
Id: cif_fix_values 4268 2015-11-12 08:31:59Z antanas 

 Adding full bibliography for 1544257--1544261.cif.

 Adding full bibliography for 1544257--1544261.cif.
;
_cod_original_sg_symbol_H-M 'C c'
_cod_database_code 1544258

loop_
_symmetry_equiv_pos_as_xyz
'x, y, z'
'x, -y, z+1/2'
'x+1/2, y+1/2, z'
'x+1/2, -y+1/2, z+1/2'

loop_
_atom_site_label
_atom_site_type_symbol
_atom_site_fract_x
_atom_site_fract_y
_atom_site_fract_z
_atom_site_U_iso_or_equiv
_atom_site_adp_type
_atom_site_occupancy
_atom_site_symmetry_multiplicity
_atom_site_calc_flag
_atom_site_refinement_flags
Si1 Si 0.53364(17) 0.14222(10) 0.02929(12) 0.0390(5) Uani 1 1 d .
Si2 Si 0.4726(2) 0.11544(10) -0.17510(13) 0.0468(5) Uani 1 1 d .
Si3 Si 0.26260(18) 0.19498(10) -0.05194(13) 0.0402(5) Uani 1 1 d .
O1 O 0.6191(4) 0.2287(2) 0.0269(3) 0.0391(11) Uani 1 1 d .
O2 O 0.7250(4) 0.3669(2) 0.0024(3) 0.0534(13) Uani 1 1 d .
O3 O 0.5172(5) 0.1908(2) -0.2384(3) 0.0562(13) Uani 1 1 d .
O4 O 0.4887(5) 0.3466(2) -0.1478(3) 0.0496(12) Uani 1 1 d .
O5 O 0.3151(4) 0.2760(2) 0.0036(3) 0.0372(11) Uani 1 1 d .
O6 O 0.4268(4) 0.4050(2) 0.0628(3) 0.0434(11) Uani 1 1 d .
C1 C 0.6764(8) 0.0686(4) 0.0387(5) 0.076(3) Uani 1 1 d .
H1A H 0.6356 0.0171 0.0336 0.114 Uiso 1 1 calc R
H1B H 0.7245 0.0738 0.0964 0.114 Uiso 1 1 calc R
H1C H 0.7438 0.0764 -0.0091 0.114 Uiso 1 1 calc R
C2 C 0.4512(8) 0.1398(4) 0.1418(4) 0.063(2) Uani 1 1 d .
H2A H 0.3968 0.0924 0.1480 0.095 Uiso 1 1 calc R
H2B H 0.3890 0.1843 0.1482 0.095 Uiso 1 1 calc R
H2C H 0.5248 0.1416 0.1880 0.095 Uiso 1 1 calc R
C3 C 0.7302(7) 0.2528(4) 0.0852(5) 0.0475(18) Uani 1 1 d .
H3A H 0.7876 0.2081 0.1041 0.057 Uiso 1 1 calc R
H3B H 0.6913 0.2773 0.1389 0.057 Uiso 1 1 calc R
C4 C 0.8178(7) 0.3087(4) 0.0359(5) 0.056(2) Uani 1 1 d .
H4A H 0.8897 0.3316 0.0760 0.067 Uiso 1 1 calc R
H4B H 0.8658 0.2828 -0.0137 0.067 Uiso 1 1 calc R
C5 C 0.7990(9) 0.4269(4) -0.0422(6) 0.086(3) Uani 1 1 d .
H5A H 0.8632 0.4524 -0.0001 0.129 Uiso 1 1 calc R
H5B H 0.7317 0.4645 -0.0660 0.129 Uiso 1 1 calc R
H5C H 0.8528 0.4050 -0.0911 0.129 Uiso 1 1 calc R
C6 C 0.3349(8) 0.0704(4) -0.2475(5) 0.075(3) Uani 1 1 d .
H6A H 0.2541 0.1051 -0.2527 0.113 Uiso 1 1 calc R
H6B H 0.3051 0.0217 -0.2213 0.113 Uiso 1 1 calc R
H6C H 0.3730 0.0609 -0.3067 0.113 Uiso 1 1 calc R
C7 C 0.6258(8) 0.0474(4) -0.1796(5) 0.070(2) Uani 1 1 d .
H7A H 0.7120 0.0746 -0.1623 0.105 Uiso 1 1 calc R
H7B H 0.6347 0.0276 -0.2403 0.105 Uiso 1 1 calc R
H7C H 0.6105 0.0045 -0.1386 0.105 Uiso 1 1 calc R
C8 C 0.6240(7) 0.2445(4) -0.2108(5) 0.058(2) Uani 1 1 d .
H8A H 0.7087 0.2370 -0.2470 0.070 Uiso 1 1 calc R
H8B H 0.6500 0.2351 -0.1478 0.070 Uiso 1 1 calc R
C9 C 0.5723(8) 0.3258(4) -0.2215(4) 0.054(2) Uani 1 1 d .
H9A H 0.6533 0.3611 -0.2255 0.065 Uiso 1 1 calc R
H9B H 0.5161 0.3303 -0.2771 0.065 Uiso 1 1 calc R
C10 C 0.4143(8) 0.4170(4) -0.1656(5) 0.073(3) Uani 1 1 d .
H10A H 0.3470 0.4089 -0.2147 0.110 Uiso 1 1 calc R
H10B H 0.4812 0.4572 -0.1820 0.110 Uiso 1 1 calc R
H10C H 0.3639 0.4329 -0.1123 0.110 Uiso 1 1 calc R
C11 C 0.1686(7) 0.2320(4) -0.1550(5) 0.065(2) Uani 1 1 d .
H11A H 0.2375 0.2509 -0.1974 0.097 Uiso 1 1 calc R
H11B H 0.1054 0.2739 -0.1386 0.097 Uiso 1 1 calc R
H11C H 0.1140 0.1902 -0.1823 0.097 Uiso 1 1 calc R
C12 C 0.1211(6) 0.1487(4) 0.0157(5) 0.057(2) Uani 1 1 d .
H12A H 0.1582 0.1367 0.0752 0.086 Uiso 1 1 calc R
H12B H 0.0899 0.1012 -0.0136 0.086 Uiso 1 1 calc R
H12C H 0.0416 0.1841 0.0206 0.086 Uiso 1 1 calc R
C13 C 0.2230(6) 0.3295(4) 0.0456(5) 0.0474(19) Uani 1 1 d .
H13A H 0.1482 0.3019 0.0774 0.057 Uiso 1 1 calc R
H13B H 0.1785 0.3635 0.0005 0.057 Uiso 1 1 calc R
C14 C 0.3100(7) 0.3756(4) 0.1093(5) 0.054(2) Uani 1 1 d .
H14A H 0.2538 0.4184 0.1337 0.065 Uiso 1 1 calc R
H14B H 0.3424 0.3429 0.1594 0.065 Uiso 1 1 calc R
C15 C 0.5070(7) 0.4570(4) 0.1167(5) 0.064(2) Uani 1 1 d .
H15A H 0.4504 0.5026 0.1295 0.096 Uiso 1 1 calc R
H15B H 0.5915 0.4723 0.0850 0.096 Uiso 1 1 calc R
H15C H 0.5339 0.4317 0.1726 0.096 Uiso 1 1 calc R
C16 C 0.4198(6) 0.1394(3) -0.0654(4) 0.0346(15) Uani 1 1 d .
Li1 Li 0.5123(11) 0.3178(6) -0.0176(7) 0.043(3) Uani 1 1 d .

loop_
_atom_site_aniso_label
_atom_site_aniso_U_11
_atom_site_aniso_U_22
_atom_site_aniso_U_33
_atom_site_aniso_U_23
_atom_site_aniso_U_13
_atom_site_aniso_U_12
Si1 0.0418(11) 0.0336(11) 0.0418(12) 0.0045(9) -0.0007(9) 0.0068(10)
Si2 0.0621(13) 0.0359(12) 0.0426(12) 0.0009(10) 0.0058(10) 0.0067(11)
Si3 0.0325(10) 0.0384(12) 0.0497(13) 0.0019(10) 0.0007(9) 0.0005(9)
O1 0.032(2) 0.032(3) 0.054(3) 0.002(2) -0.006(2) 0.003(2)
O2 0.037(3) 0.038(3) 0.085(4) 0.013(3) 0.006(2) -0.004(2)
O3 0.084(4) 0.040(3) 0.045(3) 0.006(2) 0.010(3) -0.005(3)
O4 0.063(3) 0.039(3) 0.047(3) 0.006(2) 0.018(3) 0.009(2)
O5 0.029(2) 0.033(3) 0.050(3) -0.003(2) 0.010(2) 0.007(2)
O6 0.047(3) 0.038(3) 0.045(3) -0.004(2) 0.010(2) -0.003(2)
C1 0.072(5) 0.056(5) 0.099(7) 0.001(5) -0.023(5) 0.026(5)
C2 0.088(6) 0.047(5) 0.055(5) 0.018(4) -0.004(4) -0.013(4)
C3 0.040(4) 0.047(5) 0.055(5) 0.004(3) -0.019(4) 0.010(3)
C4 0.027(4) 0.058(5) 0.083(6) 0.004(4) -0.004(4) 0.007(4)
C5 0.080(6) 0.057(5) 0.122(7) 0.025(6) 0.011(5) -0.028(5)
C6 0.119(8) 0.044(5) 0.062(6) -0.015(4) -0.012(5) 0.003(5)
C7 0.085(6) 0.059(5) 0.067(5) 0.004(4) 0.041(5) 0.025(4)
C8 0.063(5) 0.049(5) 0.063(5) 0.001(4) 0.028(4) 0.002(4)
C9 0.080(6) 0.038(5) 0.045(5) -0.002(4) 0.018(4) 0.006(4)
C10 0.105(7) 0.054(5) 0.061(6) 0.016(4) 0.012(5) 0.030(5)
C11 0.052(5) 0.063(5) 0.079(6) 0.002(4) -0.017(4) -0.001(4)
C12 0.031(4) 0.048(5) 0.094(6) -0.007(4) 0.012(4) -0.010(4)
C13 0.037(4) 0.039(4) 0.066(5) 0.001(4) 0.010(4) 0.014(3)
C14 0.059(5) 0.050(5) 0.054(5) -0.001(4) 0.026(4) 0.013(4)
C15 0.076(6) 0.046(5) 0.069(6) -0.023(4) -0.011(5) 0.005(4)
C16 0.044(4) 0.026(3) 0.034(4) 0.000(3) 0.004(3) -0.004(3)
Li1 0.055(7) 0.037(6) 0.038(7) 0.000(6) -0.003(6) 0.002(6)

loop_
_atom_type_symbol
_atom_type_description
_atom_type_scat_dispersion_real
_atom_type_scat_dispersion_imag
_atom_type_scat_source
C C 0.0033 0.0016 'International Tables Vol C Tables 4.2.6.8 and 6.1.1.4'
H H 0.0000 0.0000 'International Tables Vol C Tables 4.2.6.8 and 6.1.1.4'
Li Li -0.0003 0.0001 'International Tables Vol C Tables 4.2.6.8 and 6.1.1.4'
O O 0.0106 0.0060 'International Tables Vol C Tables 4.2.6.8 and 6.1.1.4'
Si Si 0.0817 0.0704 'International Tables Vol C Tables 4.2.6.8 and 6.1.1.4'

loop_
_geom_angle_atom_site_label_1
_geom_angle_atom_site_label_2
_geom_angle_atom_site_label_3
_geom_angle
O1 Si1 C16 107.0(2)
O1 Si1 C1 104.9(3)
C16 Si1 C1 118.4(3)
O1 Si1 C2 104.1(3)
C16 Si1 C2 117.6(3)
C1 Si1 C2 103.3(4)
O1 Si1 Li1 33.8(2)
C16 Si1 Li1 79.1(3)
C1 Si1 Li1 136.6(3)
C2 Si1 Li1 101.4(3)
O3 Si2 C16 114.8(3)
O3 Si2 C6 100.3(3)
C16 Si2 C6 115.6(3)
O3 Si2 C7 105.5(3)
C16 Si2 C7 114.3(3)
C6 Si2 C7 104.7(3)
O5 Si3 C16 105.1(2)
O5 Si3 C12 107.2(3)
C16 Si3 C12 115.8(3)
O5 Si3 C11 104.6(3)
C16 Si3 C11 118.4(3)
C12 Si3 C11 104.7(3)
C3 O1 Si1 126.5(4)
C3 O1 Li1 110.6(5)
Si1 O1 Li1 117.2(4)
C4 O2 C5 112.0(5)
C4 O2 Li1 109.5(4)
C5 O2 Li1 132.3(5)
C8 O3 Si2 121.9(4)
C9 O4 C10 110.6(5)
C9 O4 Li1 129.3(5)
C10 O4 Li1 115.9(5)
C13 O5 Si3 125.1(4)
C13 O5 Li1 114.1(5)
Si3 O5 Li1 118.7(4)
C14 O6 C15 111.4(5)
C14 O6 Li1 109.6(5)
C15 O6 Li1 124.9(5)
Si1 C1 H1A 109.5
Si1 C1 H1B 109.5
H1A C1 H1B 109.5
Si1 C1 H1C 109.5
H1A C1 H1C 109.5
H1B C1 H1C 109.5
Si1 C2 H2A 109.5
Si1 C2 H2B 109.5
H2A C2 H2B 109.5
Si1 C2 H2C 109.5
H2A C2 H2C 109.5
H2B C2 H2C 109.5
O1 C3 C4 107.6(6)
O1 C3 H3A 110.2
C4 C3 H3A 110.2
O1 C3 H3B 110.2
C4 C3 H3B 110.2
H3A C3 H3B 108.5
O2 C4 C3 106.9(5)
O2 C4 H4A 110.3
C3 C4 H4A 110.3
O2 C4 H4B 110.3
C3 C4 H4B 110.3
H4A C4 H4B 108.6
O2 C5 H5A 109.5
O2 C5 H5B 109.5
H5A C5 H5B 109.5
O2 C5 H5C 109.5
H5A C5 H5C 109.5
H5B C5 H5C 109.5
Si2 C6 H6A 109.5
Si2 C6 H6B 109.5
H6A C6 H6B 109.5
Si2 C6 H6C 109.5
H6A C6 H6C 109.5
H6B C6 H6C 109.5
Si2 C7 H7A 109.5
Si2 C7 H7B 109.5
H7A C7 H7B 109.5
Si2 C7 H7C 109.5
H7A C7 H7C 109.5
H7B C7 H7C 109.5
O3 C8 C9 110.5(6)
O3 C8 H8A 109.5
C9 C8 H8A 109.5
O3 C8 H8B 109.5
C9 C8 H8B 109.5
H8A C8 H8B 108.1
O4 C9 C8 110.1(5)
O4 C9 H9A 109.6
C8 C9 H9A 109.6
O4 C9 H9B 109.6
C8 C9 H9B 109.6
H9A C9 H9B 108.2
O4 C10 H10A 109.5
O4 C10 H10B 109.5
H10A C10 H10B 109.5
O4 C10 H10C 109.5
H10A C10 H10C 109.5
H10B C10 H10C 109.5
Si3 C11 H11A 109.5
Si3 C11 H11B 109.5
H11A C11 H11B 109.5
Si3 C11 H11C 109.5
H11A C11 H11C 109.5
H11B C11 H11C 109.5
Si3 C12 H12A 109.5
Si3 C12 H12B 109.5
H12A C12 H12B 109.5
Si3 C12 H12C 109.5
H12A C12 H12C 109.5
H12B C12 H12C 109.5
O5 C13 C14 107.1(5)
O5 C13 H13A 110.3
C14 C13 H13A 110.3
O5 C13 H13B 110.3
C14 C13 H13B 110.3
H13A C13 H13B 108.5
O6 C14 C13 108.0(5)
O6 C14 H14A 110.1
C13 C14 H14A 110.1
O6 C14 H14B 110.1
C13 C14 H14B 110.1
H14A C14 H14B 108.4
O6 C15 H15A 109.5
O6 C15 H15B 109.5
H15A C15 H15B 109.5
O6 C15 H15C 109.5
H15A C15 H15C 109.5
H15B C15 H15C 109.5
Si1 C16 Si2 124.8(3)
Si1 C16 Si3 113.2(3)
Si2 C16 Si3 118.6(3)
O1 Li1 O4 124.9(5)
O1 Li1 O5 97.9(5)
O4 Li1 O5 98.6(5)
O1 Li1 O6 125.0(5)
O4 Li1 O6 109.7(5)
O5 Li1 O6 78.6(4)
O1 Li1 O2 77.9(4)
O4 Li1 O2 97.1(5)
O5 Li1 O2 163.1(6)
O6 Li1 O2 90.3(4)
O1 Li1 Si1 29.0(2)
O4 Li1 Si1 117.5(4)
O5 Li1 Si1 71.0(3)
O6 Li1 Si1 126.5(4)
O2 Li1 Si1 106.8(4)

loop_
_geom_bond_atom_site_label_1
_geom_bond_atom_site_label_2
_geom_bond_distance
Si1 O1 1.711(4)
Si1 C16 1.778(6)
Si1 C1 1.872(7)
Si1 C2 1.878(7)
Si1 Li1 3.142(11)
Si2 O3 1.679(5)
Si2 C16 1.781(6)
Si2 C6 1.866(7)
Si2 C7 1.882(7)
Si3 O5 1.710(4)
Si3 C16 1.797(6)
Si3 C12 1.882(6)
Si3 C11 1.891(7)
O1 C3 1.428(7)
O1 Li1 1.967(11)
O2 C4 1.431(7)
O2 C5 1.433(7)
O2 Li1 2.216(12)
O3 C8 1.438(8)
O4 C9 1.422(7)
O4 C10 1.438(7)
O4 Li1 2.031(11)
O5 C13 1.433(6)
O5 Li1 2.046(12)
O6 C14 1.419(7)
O6 C15 1.429(7)
O6 Li1 2.112(11)
C1 H1A 0.9800
C1 H1B 0.9800
C1 H1C 0.9800
C2 H2A 0.9800
C2 H2B 0.9800
C2 H2C 0.9800
C3 C4 1.488(9)
C3 H3A 0.9900
C3 H3B 0.9900
C4 H4A 0.9900
C4 H4B 0.9900
C5 H5A 0.9800
C5 H5B 0.9800
C5 H5C 0.9800
C6 H6A 0.9800
C6 H6B 0.9800
C6 H6C 0.9800
C7 H7A 0.9800
C7 H7B 0.9800
C7 H7C 0.9800
C8 C9 1.505(8)
C8 H8A 0.9900
C8 H8B 0.9900
C9 H9A 0.9900
C9 H9B 0.9900
C10 H10A 0.9800
C10 H10B 0.9800
C10 H10C 0.9800
C11 H11A 0.9800
C11 H11B 0.9800
C11 H11C 0.9800
C12 H12A 0.9800
C12 H12B 0.9800
C12 H12C 0.9800
C13 C14 1.492(8)
C13 H13A 0.9900
C13 H13B 0.9900
C14 H14A 0.9900
C14 H14B 0.9900
C15 H15A 0.9800
C15 H15B 0.9800
C15 H15C 0.9800

loop_
_geom_torsion_atom_site_label_1
_geom_torsion_atom_site_label_2
_geom_torsion_atom_site_label_3
_geom_torsion_atom_site_label_4
_geom_torsion
C16 Si1 O1 C3 -173.7(5)
C1 Si1 O1 C3 -47.1(6)
C2 Si1 O1 C3 61.1(5)
Li1 Si1 O1 C3 150.6(7)
C16 Si1 O1 Li1 35.8(5)
C1 Si1 O1 Li1 162.3(5)
C2 Si1 O1 Li1 -89.4(5)
C16 Si2 O3 C8 55.9(5)
C6 Si2 O3 C8 -179.4(5)
C7 Si2 O3 C8 -70.9(5)
C16 Si3 O5 C13 -166.1(5)
C12 Si3 O5 C13 -42.4(5)
C11 Si3 O5 C13 68.4(5)
C16 Si3 O5 Li1 31.7(5)
C12 Si3 O5 Li1 155.5(4)
C11 Si3 O5 Li1 -93.8(5)
Si1 O1 C3 C4 152.0(4)
Li1 O1 C3 C4 -55.9(7)
C5 O2 C4 C3 176.5(6)
Li1 O2 C4 C3 -27.5(7)
O1 C3 C4 O2 53.4(7)
Si2 O3 C8 C9 -131.2(5)
C10 O4 C9 C8 -167.6(6)
Li1 O4 C9 C8 36.6(9)
O3 C8 C9 O4 81.3(7)
Si3 O5 C13 C14 162.0(4)
Li1 O5 C13 C14 -35.1(7)
C15 O6 C14 C13 173.4(5)
Li1 O6 C14 C13 -44.2(6)
O5 C13 C14 O6 51.7(7)
O1 Si1 C16 Si2 81.1(4)
C1 Si1 C16 Si2 -37.1(5)
C2 Si1 C16 Si2 -162.3(4)
Li1 Si1 C16 Si2 100.4(4)
O1 Si1 C16 Si3 -77.6(3)
C1 Si1 C16 Si3 164.3(3)
C2 Si1 C16 Si3 39.0(5)
Li1 Si1 C16 Si3 -58.3(3)
O3 Si2 C16 Si1 -92.8(4)
C6 Si2 C16 Si1 151.1(4)
C7 Si2 C16 Si1 29.4(5)
O3 Si2 C16 Si3 64.8(4)
C6 Si2 C16 Si3 -51.3(5)
C7 Si2 C16 Si3 -173.0(4)
O5 Si3 C16 Si1 39.2(4)
C12 Si3 C16 Si1 -78.9(4)
C11 Si3 C16 Si1 155.4(3)
O5 Si3 C16 Si2 -120.9(3)
C12 Si3 C16 Si2 121.0(4)
C11 Si3 C16 Si2 -4.7(5)
C3 O1 Li1 O4 120.5(7)
Si1 O1 Li1 O4 -84.5(7)
C3 O1 Li1 O5 -133.2(5)
Si1 O1 Li1 O5 21.8(5)
C3 O1 Li1 O6 -51.6(8)
Si1 O1 Li1 O6 103.4(6)
C3 O1 Li1 O2 30.2(5)
Si1 O1 Li1 O2 -174.8(3)
C3 O1 Li1 Si1 -155.0(6)
C9 O4 Li1 O1 -21.3(10)
C10 O4 Li1 O1 -176.0(6)
C9 O4 Li1 O5 -127.3(5)
C10 O4 Li1 O5 78.0(6)
C9 O4 Li1 O6 151.8(5)
C10 O4 Li1 O6 -2.9(7)
C9 O4 Li1 O2 58.9(7)
C10 O4 Li1 O2 -95.8(6)
C9 O4 Li1 Si1 -54.2(8)
C10 O4 Li1 Si1 151.0(5)
C13 O5 Li1 O1 133.7(5)
Si3 O5 Li1 O1 -62.3(5)
C13 O5 Li1 O4 -99.1(5)
Si3 O5 Li1 O4 65.0(5)
C13 O5 Li1 O6 9.4(5)
Si3 O5 Li1 O6 173.4(3)
C13 O5 Li1 O2 59(2)
Si3 O5 Li1 O2 -136.7(18)
C13 O5 Li1 Si1 144.6(4)
Si3 O5 Li1 Si1 -51.3(3)
C14 O6 Li1 O1 -71.9(8)
C15 O6 Li1 O1 64.3(9)
C14 O6 Li1 O4 115.0(6)
C15 O6 Li1 O4 -108.8(6)
C14 O6 Li1 O5 19.8(5)
C15 O6 Li1 O5 156.0(5)
C14 O6 Li1 O2 -147.3(4)
C15 O6 Li1 O2 -11.2(7)
C14 O6 Li1 Si1 -36.0(7)
C15 O6 Li1 Si1 100.1(6)
C4 O2 Li1 O1 -0.4(5)
C5 O2 Li1 O1 149.0(6)
C4 O2 Li1 O4 -124.7(5)
C5 O2 Li1 O4 24.7(8)
C4 O2 Li1 O5 77(2)
C5 O2 Li1 O5 -133.7(19)
C4 O2 Li1 O6 125.5(5)
C5 O2 Li1 O6 -85.2(7)
C4 O2 Li1 Si1 -3.0(6)
C5 O2 Li1 Si1 146.3(6)
C16 Si1 Li1 O1 -145.3(4)
C1 Si1 Li1 O1 -25.3(6)
C2 Si1 Li1 O1 98.5(4)
O1 Si1 Li1 O4 112.9(7)
C16 Si1 Li1 O4 -32.3(5)
C1 Si1 Li1 O4 87.7(6)
C2 Si1 Li1 O4 -148.6(5)
O1 Si1 Li1 O5 -157.1(6)
C16 Si1 Li1 O5 57.6(3)
C1 Si1 Li1 O5 177.7(4)
C2 Si1 Li1 O5 -58.6(4)
O1 Si1 Li1 O6 -98.0(7)
C16 Si1 Li1 O6 116.7(6)
C1 Si1 Li1 O6 -123.2(6)
C2 Si1 Li1 O6 0.5(6)
O1 Si1 Li1 O2 5.3(3)
C16 Si1 Li1 O2 -140.0(4)
C1 Si1 Li1 O2 -19.9(7)
C2 Si1 Li1 O2 103.8(4)
